data_7239994
loop_
_publ_author_name
'Yang, Meng'
'Liang, Xiaohong'
'Zhang, Yandie'
'Ouyang, Zhijian'
'Dong, Wen'

_publ_section_title
;
 A nitronyl nitroxide and its two 1D chain Cu--Tb complexes: synthesis,
 structures, and magnetic properties
;
_journal_issue 14
_journal_name_full 'RSC Advances'
_journal_page_first 8490
_journal_page_last 8496
_journal_paper_doi 10.1039/D0RA00018C
_journal_volume 10
_journal_year 2020
_chemical_formula_moiety 'C16 H20 N5 O3'
_chemical_formula_sum 'C16 H20 N5 O3'
_chemical_formula_weight 330.37
_space_group_crystal_system orthorhombic
_space_group_IT_number 61
_space_group_name_Hall '-P 2ac 2ab'
_space_group_name_H-M_alt 'P b c a'
_atom_sites_solution_hydrogens geom
_atom_sites_solution_primary direct
_audit_block_doi 10.5517/ccdc.csd.cc247tfn
_audit_creation_date 2018-10-15
_audit_creation_method
;
Olex2 1.2
(compiled 2018.05.29 svn.r3508 for OlexSys, GUI svn.r5506)
;
_audit_update_record
;
2019-12-23 deposited with the CCDC.	2020-02-06 downloaded from the CCDC.
;
_cell_angle_alpha 90
_cell_angle_beta 90
_cell_angle_gamma 90
_cell_formula_units_Z 8
_cell_length_a 9.2257(18)
_cell_length_b 16.713(3)
_cell_length_c 21.020(4)
_cell_measurement_reflns_used 5558
_cell_measurement_temperature 113(2)
_cell_measurement_theta_max 27.8864
_cell_measurement_theta_min 2.6230
_cell_volume 3241.1(11)
_computing_molecular_graphics 'Olex2 (Dolomanov et al., 2009)'
_computing_publication_material 'Olex2 (Dolomanov et al., 2009)'
_computing_structure_refinement 'XL (Sheldrick, 2008)'
_computing_structure_solution 'XS (Sheldrick, 2008)'
_diffrn_ambient_temperature 113(2)
_diffrn_measured_fraction_theta_full 0.999
_diffrn_measured_fraction_theta_max 0.996
_diffrn_measurement_device_type 'Bruker P4'
_diffrn_measurement_method '\w scans'
_diffrn_radiation_monochromator graphite
_diffrn_radiation_type MoK\a
_diffrn_radiation_wavelength 0.71073
_diffrn_reflns_av_R_equivalents 0.0789
_diffrn_reflns_av_unetI/netI 0.0581
_diffrn_reflns_Laue_measured_fraction_full 0.999
_diffrn_reflns_Laue_measured_fraction_max 0.996
_diffrn_reflns_limit_h_max 12
_diffrn_reflns_limit_h_min -11
_diffrn_reflns_limit_k_max 21
_diffrn_reflns_limit_k_min -14
_diffrn_reflns_limit_l_max 26
_diffrn_reflns_limit_l_min -27
_diffrn_reflns_number 28033
_diffrn_reflns_point_group_measured_fraction_full 0.999
_diffrn_reflns_point_group_measured_fraction_max 0.996
_diffrn_reflns_theta_full 25.242
_diffrn_reflns_theta_max 27.920
_diffrn_reflns_theta_min 1.938
_exptl_absorpt_coefficient_mu 0.097
_exptl_absorpt_correction_T_max 0.986
_exptl_absorpt_correction_T_min 0.981
_exptl_absorpt_correction_type multi-scan
_exptl_absorpt_process_details SADABS
_exptl_crystal_colour Blue
_exptl_crystal_density_diffrn 1.354
_exptl_crystal_description block
_exptl_crystal_F_000 1400
_exptl_crystal_size_max 0.20
_exptl_crystal_size_mid 0.19
_exptl_crystal_size_min 0.15
_refine_diff_density_max 0.238
_refine_diff_density_min -0.392
_refine_diff_density_rms 0.074
_refine_ls_extinction_method none
_refine_ls_goodness_of_fit_ref 1.010
_refine_ls_hydrogen_treatment constr
_refine_ls_matrix_type full
_refine_ls_number_parameters 221
_refine_ls_number_reflns 3865
_refine_ls_number_restraints 0
_refine_ls_restrained_S_all 1.010
_refine_ls_R_factor_all 0.1059
_refine_ls_R_factor_gt 0.0696
_refine_ls_shift/su_max 0.000
_refine_ls_shift/su_mean 0.000
_refine_ls_structure_factor_coef Fsqd
_refine_ls_weighting_details 'w=1/[\s^2^(Fo^2^)+(0.1000P)^2^+1.0000P] where P=(Fo^2^+2Fc^2^)/3'
_refine_ls_weighting_scheme calc
_refine_ls_wR_factor_gt 0.1616
_refine_ls_wR_factor_ref 0.1875
_reflns_Friedel_coverage 0.000
_reflns_number_gt 2589
_reflns_number_total 3880
_reflns_threshold_expression 'I > 2\s(I)'
_cod_data_source_file d0ra00018c2.cif
_cod_data_source_block 1_CCDC1
_cod_depositor_comments
;
The following automatic conversions were performed:

data item '_exptl_absorpt_correction_type' value 'Multi-scan' was
changed to 'multi-scan' in accordance with the
/home/data/users/saulius/crontab/automatic-downloads/rss-feeds/RSC/lib/dictionaries/cif_core.dic
dictionary named 'cif_core.dic' version 2.4.2 last updated on
2011-04-26.

Automatic conversion script
Id: cif_fix_values 7556 2019-12-06 15:28:31Z antanas 

 Adding full bibliography for 7239993--7239995.cif.
;
_cod_database_code 7239994
_shelx_shelxl_version_number 2014/7
_shelx_space_group_comment
;
The symmetry employed for this shelxl refinement is uniquely defined
by the following loop, which should always be used as a source of
symmetry information in preference to the above space-group names.
They are only intended as comments.
;
_olex2_refinement_description
;
1. Fixed Uiso
 At 1.2 times of:
  All C(H) groups, All C(H,H) groups
 At 1.5 times of:
  All C(H,H,H) groups
2.a Secondary CH2 refined with riding coordinates:
 C7(H7A,H7B)
2.b Aromatic/amide H refined with riding coordinates:
 C9(H9), C8(H8), C2(H2), C3(H3), C5(H5), C6(H6)
2.c Idealised Me refined as rotating group:
 C13(H13A,H13B,H13C), C14(H14A,H14B,H14C), C15(H15A,H15B,H15C), C16(H16A,H16B,
 H16C)
;
_olex2_submission_special_instructions 'No special instructions were received'

loop_
_space_group_symop_operation_xyz
'x, y, z'
'-x+1/2, -y, z+1/2'
'x+1/2, -y+1/2, -z'
'-x, y+1/2, -z+1/2'
'-x, -y, -z'
'x-1/2, y, -z-1/2'
'-x-1/2, y-1/2, z'
'x, -y-1/2, z-1/2'

loop_
_atom_site_label
_atom_site_type_symbol
_atom_site_fract_x
_atom_site_fract_y
_atom_site_fract_z
_atom_site_U_iso_or_equiv
_atom_site_adp_type
_atom_site_occupancy
_atom_site_site_symmetry_order
_atom_site_calc_flag
_atom_site_refinement_flags_posn
_atom_site_refinement_flags_adp
_atom_site_refinement_flags_occupancy
_atom_site_disorder_assembly
_atom_site_disorder_group
O1 O 0.1504(2) 0.28802(11) 0.19260(8) 0.0382(4) Uani 1 1 d . . . . .
O2 O 0.23206(19) 0.38338(10) -0.01114(8) 0.0348(4) Uani 1 1 d . . . . .
O3 O 0.75570(17) 0.48433(9) 0.17661(8) 0.0304(4) Uani 1 1 d . . . . .
N1 N 0.1338(2) 0.30683(11) 0.13428(9) 0.0271(4) Uani 1 1 d . . . . .
N2 N 0.1708(2) 0.35296(11) 0.03841(9) 0.0262(4) Uani 1 1 d . . . . .
N3 N 0.9455(2) 0.57337(11) 0.17423(9) 0.0276(4) Uani 1 1 d . . . . .
C9 C 0.9814(3) 0.62609(14) 0.21960(11) 0.0301(5) Uani 1 1 d . . . . .
H9 H 0.9167 0.6608 0.2393 0.036 Uiso 1 1 calc R . . . .
C8 C 1.1670(3) 0.56331(15) 0.19210(12) 0.0350(6) Uani 1 1 d . . . . .
H8 H 1.2631 0.5466 0.1905 0.042 Uiso 1 1 calc R . . . .
C1 C 0.3614(2) 0.38668(13) 0.11855(11) 0.0257(5) Uani 1 1 d . . . . .
C2 C 0.4225(3) 0.44971(13) 0.08374(11) 0.0273(5) Uani 1 1 d . . . . .
H2 H 0.3747 0.4689 0.0479 0.033 Uiso 1 1 calc R . . . .
C3 C 0.5532(2) 0.48407(13) 0.10184(11) 0.0273(5) Uani 1 1 d . . . . .
H3 H 0.5929 0.5257 0.0782 0.033 Uiso 1 1 calc R . . . .
C4 C 0.6238(2) 0.45582(14) 0.15552(11) 0.0272(5) Uani 1 1 d . . . . .
C5 C 0.5644(3) 0.39393(14) 0.19123(11) 0.0309(5) Uani 1 1 d . . . . .
H5 H 0.6118 0.3757 0.2275 0.037 Uiso 1 1 calc R . . . .
C6 C 0.4346(3) 0.35947(14) 0.17269(11) 0.0299(5) Uani 1 1 d . . . . .
H6 H 0.3957 0.3178 0.1965 0.036 Uiso 1 1 calc R . . . .
C7 C 0.8068(3) 0.55570(14) 0.14704(12) 0.0295(5) Uani 1 1 d . . . . .
H7A H 0.7399 0.5994 0.1547 0.035 Uiso 1 1 calc R . . . .
H7B H 0.8155 0.5480 0.1015 0.035 Uiso 1 1 calc R . . . .
N5 N 1.1214(2) 0.62197(13) 0.23247(10) 0.0349(5) Uani 1 1 d . . . . .
N4 N 1.0661(2) 0.53185(13) 0.15543(10) 0.0328(5) Uani 1 1 d . . . . .
C10 C 0.2258(2) 0.35053(13) 0.09810(10) 0.0253(5) Uani 1 1 d . . . . .
C11 C 0.0142(2) 0.26996(13) 0.09641(11) 0.0283(5) Uani 1 1 d . . . . .
C12 C 0.0187(2) 0.32156(13) 0.03500(11) 0.0264(5) Uani 1 1 d . . . . .
C13 C 0.0583(3) 0.18304(14) 0.08526(13) 0.0389(6) Uani 1 1 d . . . . .
H13A H 0.0636 0.1556 0.1253 0.058 Uiso 1 1 calc GR . . . .
H13B H 0.1514 0.1814 0.0648 0.058 Uiso 1 1 calc GR . . . .
H13C H -0.0123 0.1574 0.0586 0.058 Uiso 1 1 calc GR . . . .
C14 C -0.1266(3) 0.27453(17) 0.13406(13) 0.0393(6) Uani 1 1 d . . . . .
H14A H -0.1183 0.2424 0.1718 0.059 Uiso 1 1 calc GR . . . .
H14B H -0.2050 0.2550 0.1084 0.059 Uiso 1 1 calc GR . . . .
H14C H -0.1451 0.3291 0.1458 0.059 Uiso 1 1 calc GR . . . .
C15 C -0.0030(3) 0.27546(14) -0.02656(12) 0.0357(6) Uani 1 1 d . . . . .
H15A H 0.0716 0.2357 -0.0307 0.054 Uiso 1 1 calc GR . . . .
H15B H 0.0018 0.3117 -0.0619 0.054 Uiso 1 1 calc GR . . . .
H15C H -0.0961 0.2498 -0.0260 0.054 Uiso 1 1 calc GR . . . .
C16 C -0.0812(3) 0.39487(15) 0.03677(13) 0.0339(6) Uani 1 1 d . . . . .
H16A H -0.0640 0.4274 -0.0001 0.051 Uiso 1 1 calc GR . . . .
H16B H -0.0618 0.4255 0.0745 0.051 Uiso 1 1 calc GR . . . .
H16C H -0.1805 0.3776 0.0371 0.051 Uiso 1 1 calc GR . . . .

loop_
_atom_site_aniso_label
_atom_site_aniso_U_11
_atom_site_aniso_U_22
_atom_site_aniso_U_33
_atom_site_aniso_U_23
_atom_site_aniso_U_13
_atom_site_aniso_U_12
O1 0.0421(11) 0.0458(10) 0.0267(9) 0.0013(8) 0.0009(8) -0.0061(8)
O2 0.0312(10) 0.0477(10) 0.0255(9) 0.0072(7) 0.0004(7) -0.0084(7)
O3 0.0258(9) 0.0333(9) 0.0322(9) 0.0048(7) -0.0061(7) -0.0068(6)
N1 0.0273(11) 0.0298(10) 0.0243(10) 0.0007(8) 0.0020(8) -0.0020(8)
N2 0.0240(10) 0.0294(10) 0.0252(10) -0.0002(8) 0.0010(8) -0.0025(7)
N3 0.0226(10) 0.0323(10) 0.0278(10) -0.0004(8) -0.0007(8) -0.0009(7)
C9 0.0307(13) 0.0322(12) 0.0273(12) -0.0017(9) -0.0007(10) -0.0022(9)
C8 0.0252(12) 0.0445(15) 0.0352(13) -0.0031(11) -0.0015(10) -0.0024(10)
C1 0.0228(11) 0.0274(11) 0.0270(12) -0.0021(9) 0.0007(9) -0.0003(8)
C2 0.0266(12) 0.0282(12) 0.0272(12) 0.0005(9) -0.0020(9) 0.0016(9)
C3 0.0262(12) 0.0257(11) 0.0301(12) 0.0006(9) 0.0007(9) -0.0015(9)
C4 0.0229(12) 0.0289(12) 0.0299(12) -0.0023(9) -0.0008(9) -0.0026(9)
C5 0.0282(13) 0.0371(13) 0.0273(12) 0.0043(10) -0.0032(10) -0.0021(10)
C6 0.0297(13) 0.0316(12) 0.0286(12) 0.0032(9) 0.0000(10) -0.0032(9)
C7 0.0255(12) 0.0320(12) 0.0312(12) 0.0029(10) -0.0032(9) -0.0031(9)
N5 0.0307(12) 0.0411(12) 0.0330(11) -0.0049(9) -0.0028(9) -0.0044(9)
N4 0.0235(10) 0.0423(12) 0.0326(11) -0.0046(9) -0.0003(8) 0.0004(9)
C10 0.0243(11) 0.0266(11) 0.0250(11) -0.0013(9) 0.0008(9) 0.0003(8)
C11 0.0224(11) 0.0309(12) 0.0317(12) 0.0021(9) -0.0011(9) -0.0035(9)
C12 0.0231(12) 0.0301(12) 0.0261(12) -0.0016(9) -0.0020(9) -0.0022(8)
C13 0.0439(16) 0.0295(13) 0.0434(16) 0.0010(11) -0.0073(12) -0.0038(11)
C14 0.0269(13) 0.0502(16) 0.0409(15) 0.0116(12) 0.0029(11) -0.0035(11)
C15 0.0356(14) 0.0381(13) 0.0334(13) -0.0041(11) -0.0027(11) -0.0075(10)
C16 0.0294(13) 0.0344(13) 0.0377(14) 0.0002(10) -0.0032(10) 0.0003(10)

loop_
_atom_type_symbol
_atom_type_description
_atom_type_scat_dispersion_real
_atom_type_scat_dispersion_imag
_atom_type_scat_source
C C 0.0030 0.0020 'International Tables Vol C Tables 4.2.6.8 and 6.1.1.4'
H H 0.0000 0.0000 'International Tables Vol C Tables 4.2.6.8 and 6.1.1.4'
N N 0.0060 0.0030 'International Tables Vol C Tables 4.2.6.8 and 6.1.1.4'
O O 0.0110 0.0060 'International Tables Vol C Tables 4.2.6.8 and 6.1.1.4'

loop_
_geom_angle_atom_site_label_1
_geom_angle_atom_site_label_2
_geom_angle_atom_site_label_3
_geom_angle
_geom_angle_site_symmetry_1
_geom_angle_site_symmetry_3
_geom_angle_publ_flag
C4 O3 C7 116.13(18) . . ?
O1 N1 C10 126.69(19) . . ?
O1 N1 C11 120.00(18) . . ?
C10 N1 C11 112.73(18) . . ?
O2 N2 C10 126.56(19) . . ?
O2 N2 C12 120.63(18) . . ?
C10 N2 C12 112.63(18) . . ?
C9 N3 C7 129.8(2) . . ?
C9 N3 N4 109.77(19) . . ?
N4 N3 C7 120.42(19) . . ?
N3 C9 H9 124.7 . . ?
N5 C9 N3 110.6(2) . . ?
N5 C9 H9 124.7 . . ?
N5 C8 H8 122.2 . . ?
N4 C8 H8 122.2 . . ?
N4 C8 N5 115.6(2) . . ?
C2 C1 C10 120.3(2) . . ?
C6 C1 C2 118.3(2) . . ?
C6 C1 C10 121.4(2) . . ?
C1 C2 H2 119.4 . . ?
C3 C2 C1 121.1(2) . . ?
C3 C2 H2 119.4 . . ?
C2 C3 H3 120.3 . . ?
C4 C3 C2 119.4(2) . . ?
C4 C3 H3 120.3 . . ?
O3 C4 C3 124.0(2) . . ?
O3 C4 C5 115.5(2) . . ?
C3 C4 C5 120.5(2) . . ?
C4 C5 H5 120.1 . . ?
C6 C5 C4 119.9(2) . . ?
C6 C5 H5 120.1 . . ?
C1 C6 H6 119.6 . . ?
C5 C6 C1 120.7(2) . . ?
C5 C6 H6 119.6 . . ?
O3 C7 N3 107.10(18) . . ?
O3 C7 H7A 110.3 . . ?
O3 C7 H7B 110.3 . . ?
N3 C7 H7A 110.3 . . ?
N3 C7 H7B 110.3 . . ?
H7A C7 H7B 108.6 . . ?
C9 N5 C8 102.2(2) . . ?
C8 N4 N3 101.7(2) . . ?
N1 C10 N2 107.53(19) . . ?
N1 C10 C1 126.7(2) . . ?
N2 C10 C1 125.7(2) . . ?
N1 C11 C12 101.21(17) . . ?
N1 C11 C13 106.13(19) . . ?
N1 C11 C14 109.4(2) . . ?
C13 C11 C12 113.2(2) . . ?
C14 C11 C12 115.3(2) . . ?
C14 C11 C13 110.8(2) . . ?
N2 C12 C11 100.34(17) . . ?
N2 C12 C15 109.97(19) . . ?
N2 C12 C16 106.36(18) . . ?
C15 C12 C11 115.02(19) . . ?
C15 C12 C16 110.3(2) . . ?
C16 C12 C11 114.05(19) . . ?
C11 C13 H13A 109.5 . . ?
C11 C13 H13B 109.5 . . ?
C11 C13 H13C 109.5 . . ?
H13A C13 H13B 109.5 . . ?
H13A C13 H13C 109.5 . . ?
H13B C13 H13C 109.5 . . ?
C11 C14 H14A 109.5 . . ?
C11 C14 H14B 109.5 . . ?
C11 C14 H14C 109.5 . . ?
H14A C14 H14B 109.5 . . ?
H14A C14 H14C 109.5 . . ?
H14B C14 H14C 109.5 . . ?
C12 C15 H15A 109.5 . . ?
C12 C15 H15B 109.5 . . ?
C12 C15 H15C 109.5 . . ?
H15A C15 H15B 109.5 . . ?
H15A C15 H15C 109.5 . . ?
H15B C15 H15C 109.5 . . ?
C12 C16 H16A 109.5 . . ?
C12 C16 H16B 109.5 . . ?
C12 C16 H16C 109.5 . . ?
H16A C16 H16B 109.5 . . ?
H16A C16 H16C 109.5 . . ?
H16B C16 H16C 109.5 . . ?

loop_
_geom_bond_atom_site_label_1
_geom_bond_atom_site_label_2
_geom_bond_distance
_geom_bond_site_symmetry_2
_geom_bond_publ_flag
O1 N1 1.275(3) . ?
O2 N2 1.290(2) . ?
O3 C4 1.380(3) . ?
O3 C7 1.425(3) . ?
N1 C10 1.354(3) . ?
N1 C11 1.493(3) . ?
N2 C10 1.354(3) . ?
N2 C12 1.500(3) . ?
N3 C9 1.340(3) . ?
N3 C7 1.433(3) . ?
N3 N4 1.369(3) . ?
C9 H9 0.9300 . ?
C9 N5 1.321(3) . ?
C8 H8 0.9300 . ?
C8 N5 1.363(3) . ?
C8 N4 1.318(3) . ?
C1 C2 1.401(3) . ?
C1 C6 1.399(3) . ?
C1 C10 1.454(3) . ?
C2 H2 0.9300 . ?
C2 C3 1.388(3) . ?
C3 H3 0.9300 . ?
C3 C4 1.386(3) . ?
C4 C5 1.391(3) . ?
C5 H5 0.9300 . ?
C5 C6 1.385(3) . ?
C6 H6 0.9300 . ?
C7 H7A 0.9700 . ?
C7 H7B 0.9700 . ?
C11 C12 1.553(3) . ?
C11 C13 1.527(3) . ?
C11 C14 1.523(3) . ?
C12 C15 1.519(3) . ?
C12 C16 1.534(3) . ?
C13 H13A 0.9600 . ?
C13 H13B 0.9600 . ?
C13 H13C 0.9600 . ?
C14 H14A 0.9600 . ?
C14 H14B 0.9600 . ?
C14 H14C 0.9600 . ?
C15 H15A 0.9600 . ?
C15 H15B 0.9600 . ?
C15 H15C 0.9600 . ?
C16 H16A 0.9600 . ?
C16 H16B 0.9600 . ?
C16 H16C 0.9600 . ?

loop_
_geom_torsion_atom_site_label_1
_geom_torsion_atom_site_label_2
_geom_torsion_atom_site_label_3
_geom_torsion_atom_site_label_4
_geom_torsion
_geom_torsion_site_symmetry_1
_geom_torsion_site_symmetry_2
_geom_torsion_site_symmetry_3
_geom_torsion_site_symmetry_4
_geom_torsion_publ_flag
O1 N1 C10 N2 176.9(2) . . . . ?
O1 N1 C10 C1 -1.5(4) . . . . ?
O1 N1 C11 C12 169.70(19) . . . . ?
O1 N1 C11 C13 -71.9(3) . . . . ?
O1 N1 C11 C14 47.6(3) . . . . ?
O2 N2 C10 N1 -174.1(2) . . . . ?
O2 N2 C10 C1 4.3(4) . . . . ?
O2 N2 C12 C11 163.24(19) . . . . ?
O2 N2 C12 C15 41.7(3) . . . . ?
O2 N2 C12 C16 -77.7(2) . . . . ?
O3 C4 C5 C6 -177.9(2) . . . . ?
N1 C11 C12 N2 21.8(2) . . . . ?
N1 C11 C12 C15 139.8(2) . . . . ?
N1 C11 C12 C16 -91.4(2) . . . . ?
N3 C9 N5 C8 -0.2(3) . . . . ?
C9 N3 C7 O3 -100.5(3) . . . . ?
C9 N3 N4 C8 0.4(2) . . . . ?
C1 C2 C3 C4 -0.4(3) . . . . ?
C2 C1 C6 C5 -0.2(3) . . . . ?
C2 C1 C10 N1 -159.9(2) . . . . ?
C2 C1 C10 N2 22.0(3) . . . . ?
C2 C3 C4 O3 178.2(2) . . . . ?
C2 C3 C4 C5 -0.3(3) . . . . ?
C3 C4 C5 C6 0.8(4) . . . . ?
C4 O3 C7 N3 -178.34(18) . . . . ?
C4 C5 C6 C1 -0.6(4) . . . . ?
C6 C1 C2 C3 0.7(3) . . . . ?
C6 C1 C10 N1 20.7(4) . . . . ?
C6 C1 C10 N2 -157.5(2) . . . . ?
C7 O3 C4 C3 11.1(3) . . . . ?
C7 O3 C4 C5 -170.3(2) . . . . ?
C7 N3 C9 N5 178.0(2) . . . . ?
C7 N3 N4 C8 -178.0(2) . . . . ?
N5 C8 N4 N3 -0.5(3) . . . . ?
N4 N3 C9 N5 -0.1(3) . . . . ?
N4 N3 C7 O3 77.5(3) . . . . ?
N4 C8 N5 C9 0.5(3) . . . . ?
C10 N1 C11 C12 -18.5(2) . . . . ?
C10 N1 C11 C13 99.9(2) . . . . ?
C10 N1 C11 C14 -140.5(2) . . . . ?
C10 N2 C12 C11 -21.3(2) . . . . ?
C10 N2 C12 C15 -142.9(2) . . . . ?
C10 N2 C12 C16 97.7(2) . . . . ?
C10 C1 C2 C3 -178.9(2) . . . . ?
C10 C1 C6 C5 179.3(2) . . . . ?
C11 N1 C10 N2 5.7(3) . . . . ?
C11 N1 C10 C1 -172.7(2) . . . . ?
C12 N2 C10 N1 10.7(2) . . . . ?
C12 N2 C10 C1 -170.8(2) . . . . ?
C13 C11 C12 N2 -91.3(2) . . . . ?
C13 C11 C12 C15 26.6(3) . . . . ?
C13 C11 C12 C16 155.4(2) . . . . ?
C14 C11 C12 N2 139.7(2) . . . . ?
C14 C11 C12 C15 -102.3(2) . . . . ?
C14 C11 C12 C16 26.5(3) . . . . ?
